data_4338998
loop_
_publ_author_name
'Figueroa, Joshua S.'
'Yurkerwich, Kevin'
'Melnick, Jonathan'
'Buccella, Daniela'
'Parkin, Gerard'

_publ_section_title
;
 Applications of bis(1-R-imidazol-2-yl)disulfides and diselenides as
 ligands for main-group and transition metals: kappa2-(N,N) coordination,
 S-S bond cleavage, and S-S/E-E (E = S, Se) bond metathesis reactions.
;
_journal_issue 22
_journal_name_full 'Inorganic chemistry'
_journal_page_first 9234
_journal_page_last 9244
_journal_paper_doi 10.1021/ic701228y
_journal_volume 46
_journal_year 2007
_chemical_formula_sum 'C23 H31 Cl2 Fe N4 S2'
_chemical_formula_weight 554.39
_chemical_name_common (SIm)2FeCl2
_chemical_name_systematic
; 
 ? 
;
_space_group_IT_number 14
_symmetry_cell_setting monoclinic
_symmetry_space_group_name_Hall '-P 2ybc'
_symmetry_space_group_name_H-M 'P 1 21/c 1'
_atom_sites_solution_hydrogens geom
_atom_sites_solution_primary direct
_atom_sites_solution_secondary difmap
_audit_creation_method SHELXL-97
_cell_angle_alpha 90.00
_cell_angle_beta 94.253(7)
_cell_angle_gamma 90.00
_cell_formula_units_Z 4
_cell_length_a 12.415(5)
_cell_length_b 20.520(8)
_cell_length_c 10.938(5)
_cell_measurement_reflns_used 2621
_cell_measurement_temperature 243(2)
_cell_measurement_theta_max 20.88
_cell_measurement_theta_min 2.608
_cell_volume 2779(2)
_computing_cell_refinement 'Bruker SMART'
_computing_data_collection 'Bruker SMART'
_computing_data_reduction 'Bruker SHELXTL'
_computing_molecular_graphics 'Bruker SHELXTL'
_computing_publication_material 'Bruker SHELXTL'
_computing_structure_refinement 'SHELXL-97 (Sheldrick, 1997)'
_computing_structure_solution 'SHELXS-97 (Sheldrick, 1990)'
_diffrn_ambient_temperature 243(2)
_diffrn_measured_fraction_theta_full 1.000
_diffrn_measured_fraction_theta_max 1.000
_diffrn_measurement_device_type 'CCD area detector'
_diffrn_measurement_method 'phi and omega scans'
_diffrn_radiation_monochromator graphite
_diffrn_radiation_source 'fine-focus sealed tube'
_diffrn_radiation_type MoK\a
_diffrn_radiation_wavelength 0.71073
_diffrn_reflns_av_R_equivalents 0.0823
_diffrn_reflns_av_sigmaI/netI 0.1009
_diffrn_reflns_limit_h_max 14
_diffrn_reflns_limit_h_min -14
_diffrn_reflns_limit_k_max 23
_diffrn_reflns_limit_k_min -10
_diffrn_reflns_limit_l_max 12
_diffrn_reflns_limit_l_min -12
_diffrn_reflns_number 15535
_diffrn_reflns_theta_full 24.40
_diffrn_reflns_theta_max 24.40
_diffrn_reflns_theta_min 1.92
_exptl_absorpt_coefficient_mu 0.903
_exptl_absorpt_correction_T_max 1.0
_exptl_absorpt_correction_T_min 0.761216
_exptl_absorpt_correction_type empirical
_exptl_absorpt_process_details SADABS
_exptl_crystal_colour orange
_exptl_crystal_density_diffrn 1.325
_exptl_crystal_density_method 'not measured'
_exptl_crystal_description block
_exptl_crystal_F_000 1156
_exptl_crystal_size_max 0.1
_exptl_crystal_size_mid 0.1
_exptl_crystal_size_min 0.1
_refine_diff_density_max 0.322
_refine_diff_density_min -0.348
_refine_diff_density_rms 0.071
_refine_ls_extinction_method none
_refine_ls_goodness_of_fit_ref 1.006
_refine_ls_hydrogen_treatment constr
_refine_ls_matrix_type full
_refine_ls_number_parameters 289
_refine_ls_number_reflns 4568
_refine_ls_number_restraints 0
_refine_ls_restrained_S_all 1.006
_refine_ls_R_factor_all 0.1310
_refine_ls_R_factor_gt 0.0512
_refine_ls_shift/su_max 0.001
_refine_ls_shift/su_mean 0.000
_refine_ls_structure_factor_coef Fsqd
_refine_ls_weighting_details 'calc w=1/[\s^2^(Fo^2^)+(0.0620P)^2^+0.0000P] where P=(Fo^2^+2Fc^2^)/3'
_refine_ls_weighting_scheme calc
_refine_ls_wR_factor_gt 0.1107
_refine_ls_wR_factor_ref 0.1390
_reflns_number_gt 2326
_reflns_number_total 4568
_reflns_threshold_expression >2sigma(I)
_cod_data_source_file ic701228y-file005.cif
_cod_data_source_block jfs10
_cod_depositor_comments
;
The following automatic conversions were performed:

'_symmetry_cell_setting' value 'Monoclinic' changed to 'monoclinic'
according to
/usr/data/users/saulius/automatic-downloads/retrospective/ACS/lib/dictionaries/cif_core.dic
dictionary named 'cif_core.dic' version 2.4.2 from 2011-04-26.

Automatic conversion script
Id: cif_fix_values 2281 2013-09-26 08:29:07Z andrius 
;
_cod_original_sg_symbol_H-M P(2)1/c
_cod_database_code 4338998

loop_
_symmetry_equiv_pos_as_xyz
'x, y, z'
'-x, y+1/2, -z+1/2'
'-x, -y, -z'
'x, -y-1/2, z-1/2'

loop_
_atom_site_label
_atom_site_type_symbol
_atom_site_fract_x
_atom_site_fract_y
_atom_site_fract_z
_atom_site_U_iso_or_equiv
_atom_site_adp_type
_atom_site_occupancy
_atom_site_symmetry_multiplicity
_atom_site_calc_flag
_atom_site_refinement_flags
Fe Fe 0.58667(6) 0.10406(3) 0.77300(7) 0.0416(3) Uani 1 1 d .
Cl1 Cl 0.41111(12) 0.12591(6) 0.71833(14) 0.0558(4) Uani 1 1 d .
S1 S 0.74631(15) -0.00915(6) 0.57804(15) 0.0613(5) Uani 1 1 d .
S2 S 0.59892(14) -0.04905(6) 0.61661(13) 0.0588(5) Uani 1 1 d .
Cl2 Cl 0.67971(15) 0.16516(6) 0.91718(15) 0.0732(5) Uani 1 1 d .
C11 C 0.7144(4) 0.0726(2) 0.5426(5) 0.0407(14) Uani 1 1 d .
N11 N 0.6611(4) 0.11226(18) 0.6115(4) 0.0455(12) Uani 1 1 d .
N12 N 0.7466(3) 0.10447(19) 0.4412(4) 0.0404(11) Uani 1 1 d .
C12 C 0.6564(5) 0.1709(2) 0.5508(5) 0.0482(15) Uani 1 1 d .
H12A H 0.6213 0.2083 0.5775 0.058 Uiso 1 1 calc R
C13 C 0.7085(4) 0.1672(2) 0.4490(6) 0.0490(16) Uani 1 1 d .
H13A H 0.7176 0.2012 0.3930 0.059 Uiso 1 1 calc R
C14 C 0.8088(5) 0.0783(2) 0.3381(5) 0.0441(14) Uani 1 1 d .
C15 C 0.9157(5) 0.0512(3) 0.3917(6) 0.0646(18) Uani 1 1 d .
H15A H 0.9565 0.0855 0.4351 0.097 Uiso 1 1 calc R
H15B H 0.9565 0.0346 0.3261 0.097 Uiso 1 1 calc R
H15C H 0.9025 0.0161 0.4481 0.097 Uiso 1 1 calc R
C16 C 0.7401(5) 0.0269(3) 0.2683(5) 0.0664(19) Uani 1 1 d .
H16A H 0.7258 -0.0087 0.3230 0.100 Uiso 1 1 calc R
H16B H 0.7784 0.0106 0.2005 0.100 Uiso 1 1 calc R
H16C H 0.6722 0.0463 0.2369 0.100 Uiso 1 1 calc R
C17 C 0.8322(5) 0.1348(3) 0.2520(6) 0.0723(19) Uani 1 1 d .
H17A H 0.8759 0.1673 0.2968 0.108 Uiso 1 1 calc R
H17B H 0.7646 0.1543 0.2202 0.108 Uiso 1 1 calc R
H17C H 0.8708 0.1185 0.1844 0.108 Uiso 1 1 calc R
N21 N 0.6099(3) 0.01040(17) 0.8374(4) 0.0396(11) Uani 1 1 d .
C21 C 0.6105(4) -0.0460(2) 0.7768(5) 0.0387(14) Uani 1 1 d .
N22 N 0.6213(3) -0.09716(17) 0.8561(4) 0.0370(11) Uani 1 1 d .
C22 C 0.6236(5) -0.0058(2) 0.9589(5) 0.0457(15) Uani 1 1 d .
H22A H 0.6278 0.0242 1.0240 0.055 Uiso 1 1 calc R
C23 C 0.6302(4) -0.0713(2) 0.9719(5) 0.0421(14) Uani 1 1 d .
H23A H 0.6391 -0.0945 1.0461 0.051 Uiso 1 1 calc R
C24 C 0.6218(5) -0.1698(2) 0.8279(5) 0.0442(15) Uani 1 1 d .
C25 C 0.5181(5) -0.1867(3) 0.7539(6) 0.075(2) Uani 1 1 d .
H25A H 0.4571 -0.1760 0.8007 0.113 Uiso 1 1 calc R
H25B H 0.5171 -0.2330 0.7354 0.113 Uiso 1 1 calc R
H25C H 0.5134 -0.1620 0.6781 0.113 Uiso 1 1 calc R
C26 C 0.7207(5) -0.1856(3) 0.7593(5) 0.0662(19) Uani 1 1 d .
H26A H 0.7166 -0.1623 0.6818 0.099 Uiso 1 1 calc R
H26B H 0.7233 -0.2321 0.7439 0.099 Uiso 1 1 calc R
H26C H 0.7854 -0.1724 0.8082 0.099 Uiso 1 1 calc R
C27 C 0.6274(5) -0.2071(2) 0.9488(5) 0.0613(18) Uani 1 1 d .
H27A H 0.5639 -0.1974 0.9921 0.092 Uiso 1 1 calc R
H27B H 0.6916 -0.1941 0.9988 0.092 Uiso 1 1 calc R
H27C H 0.6304 -0.2535 0.9326 0.092 Uiso 1 1 calc R
C31 C 0.0118(14) 0.0643(5) 0.0198(15) 0.119(4) Uani 1 1 d .
H31A H 0.0191 0.1093 0.0345 0.143 Uiso 1 1 calc R
C32 C 0.0858(9) 0.0232(9) 0.0693(9) 0.114(3) Uani 1 1 d .
H32A H 0.1466 0.0389 0.1167 0.137 Uiso 1 1 calc R
C33 C 0.0721(12) -0.0420(9) 0.0503(13) 0.122(4) Uani 1 1 d .
H33A H 0.1225 -0.0715 0.0872 0.146 Uiso 1 1 calc R
C41 C -0.0011(17) 0.1634(9) 0.6980(12) 0.158(7) Uani 1 1 d .
H41A H -0.0227 0.1438 0.7699 0.190 Uiso 1 1 calc R
C42 C 0.0959(14) 0.1484(4) 0.6592(14) 0.124(5) Uani 1 1 d .
H42A H 0.1398 0.1173 0.7018 0.149 Uiso 1 1 calc R
C43 C 0.1288(8) 0.1765(7) 0.5636(15) 0.109(3) Uani 1 1 d .
H43A H 0.1973 0.1663 0.5378 0.130 Uiso 1 1 calc R
C44 C 0.0676(13) 0.2195(6) 0.5012(9) 0.107(3) Uani 1 1 d .
H44A H 0.0914 0.2392 0.4304 0.128 Uiso 1 1 calc R
C45 C -0.0276(13) 0.2344(4) 0.5402(16) 0.131(5) Uani 1 1 d .
H45A H -0.0692 0.2667 0.4980 0.157 Uiso 1 1 calc R
C46 C -0.0678(11) 0.2054(11) 0.638(2) 0.195(13) Uani 1 1 d .
H46A H -0.1377 0.2140 0.6613 0.233 Uiso 1 1 calc R

loop_
_atom_site_aniso_label
_atom_site_aniso_U_11
_atom_site_aniso_U_22
_atom_site_aniso_U_33
_atom_site_aniso_U_23
_atom_site_aniso_U_13
_atom_site_aniso_U_12
Fe 0.0524(6) 0.0271(4) 0.0448(5) -0.0017(4) 0.0000(4) 0.0037(4)
Cl1 0.0531(10) 0.0487(8) 0.0654(10) 0.0126(7) 0.0022(8) 0.0015(7)
S1 0.0920(14) 0.0394(8) 0.0555(10) 0.0146(7) 0.0247(10) 0.0243(8)
S2 0.1049(15) 0.0325(7) 0.0366(9) 0.0034(6) -0.0112(9) -0.0126(8)
Cl2 0.0982(14) 0.0405(7) 0.0764(12) -0.0173(8) -0.0235(10) -0.0045(8)
C11 0.051(4) 0.034(3) 0.037(3) -0.002(3) 0.001(3) 0.007(3)
N11 0.056(3) 0.032(2) 0.050(3) -0.002(2) 0.007(3) 0.008(2)
N12 0.047(3) 0.036(2) 0.037(3) 0.001(2) -0.003(2) 0.003(2)
C12 0.059(4) 0.029(3) 0.058(4) 0.000(3) 0.014(4) 0.006(3)
C13 0.050(4) 0.035(3) 0.062(4) 0.016(3) 0.005(3) 0.006(3)
C14 0.056(4) 0.040(3) 0.038(3) 0.005(3) 0.007(3) -0.007(3)
C15 0.057(5) 0.065(4) 0.073(5) 0.000(3) 0.011(4) 0.010(3)
C16 0.087(5) 0.070(4) 0.042(4) -0.016(3) 0.003(4) -0.013(4)
C17 0.092(5) 0.063(4) 0.063(4) 0.017(3) 0.012(4) -0.002(4)
N21 0.052(3) 0.027(2) 0.039(3) -0.001(2) 0.000(2) 0.001(2)
C21 0.046(4) 0.030(3) 0.039(3) -0.002(3) -0.007(3) 0.001(2)
N22 0.045(3) 0.030(2) 0.035(3) 0.006(2) 0.000(2) -0.001(2)
C22 0.062(4) 0.037(3) 0.038(4) -0.005(3) 0.003(3) 0.002(3)
C23 0.051(4) 0.043(3) 0.032(3) 0.006(3) -0.002(3) 0.004(3)
C24 0.059(4) 0.030(3) 0.043(3) 0.005(3) 0.001(3) -0.001(3)
C25 0.074(5) 0.048(4) 0.098(6) 0.005(3) -0.025(4) -0.013(3)
C26 0.092(5) 0.046(3) 0.064(4) 0.005(3) 0.031(4) 0.010(3)
C27 0.082(5) 0.038(3) 0.066(4) 0.014(3) 0.019(4) 0.007(3)
C31 0.101(9) 0.095(7) 0.168(11) -0.024(8) 0.054(8) -0.004(8)
C32 0.077(9) 0.161(11) 0.104(7) -0.009(8) 0.008(6) -0.023(9)
C33 0.089(10) 0.144(12) 0.135(10) 0.054(8) 0.030(8) 0.041(8)
C41 0.167(15) 0.211(17) 0.105(9) -0.066(10) 0.065(12) -0.111(13)
C42 0.173(15) 0.071(6) 0.117(10) -0.007(7) -0.066(9) -0.008(8)
C43 0.064(6) 0.125(9) 0.136(11) -0.064(7) 0.005(8) -0.008(7)
C44 0.123(10) 0.098(7) 0.097(7) 0.003(6) -0.011(8) -0.058(7)
C45 0.089(11) 0.069(5) 0.224(17) -0.050(8) -0.067(10) 0.020(7)
C46 0.054(8) 0.26(2) 0.28(3) -0.21(2) 0.039(11) -0.038(10)

loop_
_atom_type_symbol
_atom_type_description
_atom_type_scat_dispersion_real
_atom_type_scat_dispersion_imag
_atom_type_scat_source
C C 0.0033 0.0016 'International Tables Vol C Tables 4.2.6.8 and 6.1.1.4'
H H 0.0000 0.0000 'International Tables Vol C Tables 4.2.6.8 and 6.1.1.4'
N N 0.0061 0.0033 'International Tables Vol C Tables 4.2.6.8 and 6.1.1.4'
S S 0.1246 0.1234 'International Tables Vol C Tables 4.2.6.8 and 6.1.1.4'
Cl Cl 0.1484 0.1585 'International Tables Vol C Tables 4.2.6.8 and 6.1.1.4'
Fe Fe 0.3463 0.8444 'International Tables Vol C Tables 4.2.6.8 and 6.1.1.4'

loop_
_geom_angle_atom_site_label_1
_geom_angle_atom_site_label_2
_geom_angle_atom_site_label_3
_geom_angle
_geom_angle_site_symmetry_1
N21 Fe N11 108.00(16) .
N21 Fe Cl1 112.52(13) .
N11 Fe Cl1 103.98(13) .
N21 Fe Cl2 103.15(13) .
N11 Fe Cl2 108.31(13) .
Cl1 Fe Cl2 120.42(7) .
C11 S1 S2 103.5(2) .
C21 S2 S1 100.44(19) .
N11 C11 N12 110.9(4) .
N11 C11 S1 125.2(4) .
N12 C11 S1 123.9(4) .
C11 N11 C12 105.6(4) .
C11 N11 Fe 135.7(3) .
C12 N11 Fe 118.7(3) .
C11 N12 C13 105.9(4) .
C11 N12 C14 129.0(4) .
C13 N12 C14 125.1(4) .
C13 C12 N11 110.4(5) .
C12 C13 N12 107.2(5) .
N12 C14 C15 108.9(4) .
N12 C14 C16 108.7(4) .
C15 C14 C16 112.4(5) .
N12 C14 C17 108.7(4) .
C15 C14 C17 108.3(5) .
C16 C14 C17 109.8(5) .
C21 N21 C22 105.5(4) .
C21 N21 Fe 130.2(3) .
C22 N21 Fe 124.3(3) .
N21 C21 N22 110.9(4) .
N21 C21 S2 121.7(4) .
N22 C21 S2 127.4(4) .
C21 N22 C23 106.7(4) .
C21 N22 C24 128.8(4) .
C23 N22 C24 124.5(4) .
C23 C22 N21 110.2(4) .
C22 C23 N22 106.7(4) .
C25 C24 C26 112.0(5) .
C25 C24 N22 108.5(4) .
C26 C24 N22 108.9(4) .
C25 C24 C27 109.4(5) .
C26 C24 C27 109.6(5) .
N22 C24 C27 108.4(4) .
C33 C31 C32 120.3(10) 3
C31 C32 C33 119.0(9) .
C31 C33 C32 120.7(10) 3
C46 C41 C42 122.0(16) .
C43 C42 C41 120.0(12) .
C42 C43 C44 120.9(11) .
C43 C44 C45 118.8(11) .
C44 C45 C46 123.1(13) .
C41 C46 C45 115.0(14) .

loop_
_geom_bond_atom_site_label_1
_geom_bond_atom_site_label_2
_geom_bond_distance
_geom_bond_site_symmetry_2
Fe N21 2.060(4) .
Fe N11 2.060(4) .
Fe Cl1 2.2618(19) .
Fe Cl2 2.2634(17) .
S1 C11 1.761(5) .
S1 S2 2.076(3) .
S2 C21 1.749(5) .
C11 N11 1.320(6) .
C11 N12 1.372(6) .
N11 C12 1.373(6) .
N12 C13 1.377(6) .
N12 C14 1.512(6) .
C12 C13 1.331(7) .
C14 C15 1.517(7) .
C14 C16 1.525(7) .
C14 C17 1.535(7) .
N21 C21 1.333(5) .
N21 C22 1.369(6) .
C21 N22 1.363(6) .
N22 C23 1.371(6) .
N22 C24 1.523(6) .
C22 C23 1.352(6) .
C24 C25 1.510(7) .
C24 C26 1.521(7) .
C24 C27 1.525(7) .
C31 C33 1.328(13) 3
C31 C32 1.333(12) .
C32 C33 1.364(12) .
C33 C31 1.328(13) 3
C41 C46 1.33(2) .
C41 C42 1.342(15) .
C42 C43 1.287(13) .
C43 C44 1.320(12) .
C44 C45 1.322(13) .
C45 C46 1.349(18) .
